data_7110380
loop_
_publ_author_name
'Eric Banks, R.'
'Besheesh, Mohamed K.'
'Lawrence, Nicholas J.'
'Pritchard, Robin G.'
'Tovell, David J.'

_publ_section_title
;
 Novel conversion of perfluoro(2,6-dimethyl-1-azacyclohexene) to
 3,3,4,4,5-pentafluoro-2,6-diphenyl-2,6-bis(trifluoromethyl)-
 1-azabicyclo[3.1.0]hexane
;
_journal_issue 1
_journal_name_full 'Chemical Communications'
_journal_page_first 47
_journal_paper_doi 10.1039/a807673a
_journal_year 1999
_chemical_formula_sum 'C19 H11 F12 N'
_chemical_formula_weight 481.29
_chemical_name_systematic
; 
 ? 
;
_space_group_IT_number 60
_symmetry_cell_setting orthorhombic
_symmetry_space_group_name_Hall '-P 2n 2ab'
_symmetry_space_group_name_H-M 'P b c n'
_atom_sites_solution_hydrogens geom
_atom_sites_solution_primary direct
_atom_sites_solution_secondary difmap
_audit_creation_method SHELXL-97
_cell_angle_alpha 90.00
_cell_angle_beta 90.00
_cell_angle_gamma 90.00
_cell_formula_units_Z 8
_cell_length_a 27.339(2)
_cell_length_b 8.3850(10)
_cell_length_c 15.593(2)
_cell_measurement_temperature 203(2)
_cell_volume 3574.5(7)
_computing_structure_refinement 'SHELXL-97 (Sheldrick, 1997)'
_computing_structure_solution 'SHELXS-97 (Sheldrick, 1990)'
_diffrn_ambient_temperature 203(2)
_diffrn_measured_fraction_theta_full 0.999
_diffrn_measured_fraction_theta_max 0.999
_diffrn_radiation_monochromator graphite
_diffrn_radiation_source 'fine-focus sealed tube'
_diffrn_radiation_type MoK\a
_diffrn_radiation_wavelength 0.71069
_diffrn_reflns_av_R_equivalents 0.0000
_diffrn_reflns_av_sigmaI/netI 0.0315
_diffrn_reflns_limit_h_max 32
_diffrn_reflns_limit_h_min 0
_diffrn_reflns_limit_k_max 9
_diffrn_reflns_limit_k_min 0
_diffrn_reflns_limit_l_max 18
_diffrn_reflns_limit_l_min 0
_diffrn_reflns_number 3129
_diffrn_reflns_theta_full 24.97
_diffrn_reflns_theta_max 24.97
_diffrn_reflns_theta_min 1.49
_exptl_absorpt_coefficient_mu 0.193
_exptl_absorpt_correction_T_max 0.9716
_exptl_absorpt_correction_T_min 0.9267
_exptl_crystal_colour colourless
_exptl_crystal_density_diffrn 1.789
_exptl_crystal_density_method 'not measured'
_exptl_crystal_description plate
_exptl_crystal_F_000 1920
_exptl_crystal_size_max 0.40
_exptl_crystal_size_mid 0.25
_exptl_crystal_size_min 0.15
_refine_diff_density_max 0.248
_refine_diff_density_min -0.202
_refine_diff_density_rms 0.044
_refine_ls_extinction_method none
_refine_ls_goodness_of_fit_ref 1.029
_refine_ls_hydrogen_treatment mixed
_refine_ls_matrix_type full
_refine_ls_number_parameters 333
_refine_ls_number_reflns 3129
_refine_ls_number_restraints 0
_refine_ls_restrained_S_all 1.029
_refine_ls_R_factor_all 0.0620
_refine_ls_R_factor_gt 0.0355
_refine_ls_shift/su_max 0.000
_refine_ls_shift/su_mean 0.000
_refine_ls_structure_factor_coef Fsqd
_refine_ls_weighting_details 'calc w=1/[\s^2^(Fo^2^)+(0.0323P)^2^+1.5942P] where P=(Fo^2^+2Fc^2^)/3'
_refine_ls_weighting_scheme calc
_refine_ls_wR_factor_gt 0.0718
_refine_ls_wR_factor_ref 0.0808
_reflns_number_gt 2295
_reflns_number_total 3129
_reflns_threshold_expression >2sigma(I)
_cod_data_source_file 807673asup1.cif
_cod_data_source_block beta
_cod_depositor_comments
;
The following automatic conversions were performed:
'_atom_site_symetry_multiplicity' tag replaced with
'_atom_site_symmetry_multiplicity'.

Automatic conversion script
Id: cif_correct_tags 1440 2010-10-19 06:21:57Z saulius 
;
_cod_original_sg_symbol_H-M Pbcn
_cod_database_code 7110380

loop_
_symmetry_equiv_pos_as_xyz
'x, y, z'
'-x+1/2, y+1/2, z'
'x, -y, z+1/2'
'-x+1/2, -y+1/2, z+1/2'
'-x, -y, -z'
'x-1/2, -y-1/2, -z'
'-x, y, -z-1/2'
'x-1/2, y-1/2, -z-1/2'

loop_
_atom_site_label
_atom_site_type_symbol
_atom_site_fract_x
_atom_site_fract_y
_atom_site_fract_z
_atom_site_U_iso_or_equiv
_atom_site_adp_type
_atom_site_occupancy
_atom_site_symmetry_multiplicity
_atom_site_calc_flag
N1 N 0.38082(7) 0.2214(2) 0.32397(12) 0.0226(4) Uani 1 1 d
C2 C 0.41641(8) 0.1508(3) 0.38296(13) 0.0248(5) Uani 1 1 d
C3 C 0.42647(8) -0.0240(3) 0.35631(14) 0.0287(5) Uani 1 1 d
C4 C 0.38223(8) -0.1201(3) 0.32543(15) 0.0307(5) Uani 1 1 d
C5 C 0.35047(8) -0.0286(3) 0.26105(14) 0.0274(5) Uani 1 1 d
C6 C 0.33810(7) 0.1457(2) 0.28526(13) 0.0231(5) Uani 1 1 d
C7 C 0.39931(8) 0.1614(3) 0.47783(14) 0.0331(6) Uani 1 1 d
C8 C 0.46270(8) 0.2552(3) 0.37853(13) 0.0251(5) Uani 1 1 d
C9 C 0.50931(8) 0.1941(3) 0.39105(15) 0.0333(6) Uani 1 1 d
C10 C 0.54936(9) 0.2930(3) 0.39173(16) 0.0378(6) Uani 1 1 d
C11 C 0.54405(9) 0.4542(3) 0.38045(17) 0.0415(6) Uani 1 1 d
C12 C 0.49817(10) 0.5164(3) 0.36956(19) 0.0451(7) Uani 1 1 d
C13 C 0.45782(9) 0.4185(3) 0.36889(16) 0.0354(6) Uani 1 1 d
C14 C 0.29266(8) 0.1562(3) 0.34456(14) 0.0289(5) Uani 1 1 d
C15 C 0.32432(7) 0.2455(3) 0.20562(13) 0.0233(5) Uani 1 1 d
C16 C 0.33103(8) 0.4094(3) 0.20786(14) 0.0262(5) Uani 1 1 d
C17 C 0.31905(8) 0.5026(3) 0.13797(15) 0.0315(5) Uani 1 1 d
C18 C 0.30024(9) 0.4331(3) 0.06486(15) 0.0343(6) Uani 1 1 d
C19 C 0.29201(9) 0.2716(3) 0.06323(15) 0.0369(6) Uani 1 1 d
C20 C 0.30371(8) 0.1783(3) 0.13303(15) 0.0308(5) Uani 1 1 d
F3A F 0.44839(5) -0.10794(16) 0.41981(9) 0.0405(4) Uani 1 1 d
F3B F 0.45757(4) -0.02261(16) 0.28879(8) 0.0355(3) Uani 1 1 d
F4A F 0.35509(5) -0.16998(16) 0.39167(9) 0.0418(4) Uani 1 1 d
F4B F 0.39864(5) -0.25346(15) 0.28656(9) 0.0425(4) Uani 1 1 d
F5A F 0.31014(5) -0.11723(15) 0.24552(9) 0.0391(3) Uani 1 1 d
F5B F 0.37718(5) -0.02660(15) 0.18762(8) 0.0341(3) Uani 1 1 d
F7A F 0.43687(5) 0.15236(18) 0.53167(8) 0.0423(4) Uani 1 1 d
F7B F 0.36871(6) 0.0480(2) 0.50172(8) 0.0545(4) Uani 1 1 d
F7C F 0.37774(6) 0.29990(18) 0.49225(8) 0.0511(4) Uani 1 1 d
F14A F 0.28847(5) 0.30205(16) 0.37650(9) 0.0413(4) Uani 1 1 d
F14B F 0.29337(5) 0.05687(18) 0.41066(9) 0.0455(4) Uani 1 1 d
F14C F 0.25199(5) 0.12487(18) 0.30191(8) 0.0433(4) Uani 1 1 d
H1 H 0.3951(8) 0.265(3) 0.2872(14) 0.024(7) Uiso 1 1 d
H9 H 0.5133(8) 0.092(3) 0.3992(14) 0.029(7) Uiso 1 1 d
H10 H 0.5808(10) 0.250(3) 0.4029(15) 0.041(7) Uiso 1 1 d
H11 H 0.5715(9) 0.523(3) 0.3816(16) 0.047(8) Uiso 1 1 d
H12 H 0.4925(10) 0.626(3) 0.3602(18) 0.064(9) Uiso 1 1 d
H13 H 0.4270(8) 0.464(3) 0.3640(14) 0.029(6) Uiso 1 1 d
H16 H 0.3429(7) 0.457(2) 0.2583(14) 0.024(6) Uiso 1 1 d
H17 H 0.3226(8) 0.615(3) 0.1406(15) 0.036(7) Uiso 1 1 d
H18 H 0.2924(8) 0.499(3) 0.0180(16) 0.041(7) Uiso 1 1 d
H19 H 0.2770(8) 0.220(3) 0.0130(15) 0.038(7) Uiso 1 1 d
H20 H 0.2975(8) 0.068(3) 0.1327(13) 0.025(6) Uiso 1 1 d

loop_
_atom_site_aniso_label
_atom_site_aniso_U_11
_atom_site_aniso_U_22
_atom_site_aniso_U_33
_atom_site_aniso_U_23
_atom_site_aniso_U_13
_atom_site_aniso_U_12
N1 0.0232(10) 0.0239(10) 0.0207(9) 0.0050(8) -0.0013(8) 0.0000(8)
C2 0.0258(11) 0.0277(12) 0.0209(11) 0.0022(10) -0.0020(9) 0.0046(10)
C3 0.0312(12) 0.0297(13) 0.0253(12) 0.0059(10) 0.0029(10) 0.0066(10)
C4 0.0401(14) 0.0230(12) 0.0291(12) 0.0020(10) 0.0081(11) 0.0036(11)
C5 0.0291(12) 0.0247(12) 0.0283(12) -0.0006(10) 0.0035(10) -0.0037(10)
C6 0.0235(11) 0.0243(11) 0.0217(10) 0.0012(9) 0.0010(9) -0.0008(9)
C7 0.0332(13) 0.0410(15) 0.0251(12) 0.0005(11) -0.0013(10) 0.0049(12)
C8 0.0266(11) 0.0303(12) 0.0186(10) -0.0018(10) -0.0021(9) 0.0023(10)
C9 0.0319(14) 0.0337(14) 0.0342(14) 0.0030(11) -0.0040(10) 0.0088(11)
C10 0.0248(13) 0.0512(17) 0.0373(14) -0.0042(12) -0.0053(11) 0.0038(12)
C11 0.0309(14) 0.0479(17) 0.0456(15) -0.0081(14) -0.0032(12) -0.0078(13)
C12 0.0385(14) 0.0335(14) 0.0633(18) -0.0043(14) -0.0074(14) -0.0007(13)
C13 0.0283(13) 0.0320(14) 0.0458(15) -0.0033(12) -0.0065(12) 0.0051(11)
C14 0.0276(12) 0.0312(13) 0.0280(12) 0.0039(10) 0.0000(10) -0.0007(10)
C15 0.0185(10) 0.0279(12) 0.0236(11) 0.0025(10) 0.0022(9) 0.0025(9)
C16 0.0264(12) 0.0282(13) 0.0241(12) -0.0004(10) -0.0012(10) 0.0003(10)
C17 0.0291(12) 0.0281(13) 0.0372(14) 0.0060(11) -0.0003(11) 0.0031(11)
C18 0.0321(13) 0.0427(15) 0.0281(13) 0.0098(12) -0.0029(11) 0.0040(11)
C19 0.0378(14) 0.0465(16) 0.0265(12) -0.0023(12) -0.0089(11) -0.0010(12)
C20 0.0304(12) 0.0300(14) 0.0319(13) 0.0000(11) -0.0049(10) -0.0005(11)
F3A 0.0479(8) 0.0330(8) 0.0406(8) 0.0095(6) -0.0098(7) 0.0121(7)
F3B 0.0340(7) 0.0361(8) 0.0365(7) -0.0060(6) 0.0079(6) 0.0061(6)
F4A 0.0490(9) 0.0349(8) 0.0415(8) 0.0130(7) 0.0071(7) -0.0026(7)
F4B 0.0558(9) 0.0212(7) 0.0505(8) -0.0035(6) 0.0000(7) 0.0082(7)
F5A 0.0423(8) 0.0271(7) 0.0480(8) -0.0025(7) -0.0060(7) -0.0093(6)
F5B 0.0436(8) 0.0324(8) 0.0264(7) -0.0038(6) 0.0049(6) 0.0062(6)
F7A 0.0422(8) 0.0611(10) 0.0234(6) 0.0028(7) -0.0085(6) 0.0065(7)
F7B 0.0583(10) 0.0768(12) 0.0283(7) 0.0008(8) 0.0094(7) -0.0239(9)
F7C 0.0607(10) 0.0630(10) 0.0295(8) -0.0108(7) 0.0027(7) 0.0296(8)
F14A 0.0395(8) 0.0395(8) 0.0449(8) -0.0088(7) 0.0149(7) 0.0035(7)
F14B 0.0439(8) 0.0544(10) 0.0383(8) 0.0191(7) 0.0141(7) 0.0065(7)
F14C 0.0245(7) 0.0611(10) 0.0443(8) 0.0008(7) -0.0008(7) -0.0052(7)

loop_
_atom_type_symbol
_atom_type_description
_atom_type_scat_dispersion_real
_atom_type_scat_dispersion_imag
_atom_type_scat_source
C C 0.0033 0.0016 'International Tables Vol C Tables 4.2.6.8 and 6.1.1.4'
H H 0.0000 0.0000 'International Tables Vol C Tables 4.2.6.8 and 6.1.1.4'
N N 0.0061 0.0033 'International Tables Vol C Tables 4.2.6.8 and 6.1.1.4'
F F 0.0171 0.0103 'International Tables Vol C Tables 4.2.6.8 and 6.1.1.4'

loop_
_geom_angle_atom_site_label_1
_geom_angle_atom_site_label_2
_geom_angle_atom_site_label_3
_geom_angle
C6 N1 C2 128.05(18)
N1 C2 C8 106.77(17)
N1 C2 C3 109.38(17)
C8 C2 C3 112.34(17)
N1 C2 C7 112.03(17)
C8 C2 C7 104.92(17)
C3 C2 C7 111.28(18)
F3B C3 F3A 107.18(17)
F3B C3 C4 104.84(17)
F3A C3 C4 107.83(18)
F3B C3 C2 108.18(17)
F3A C3 C2 111.99(18)
C4 C3 C2 116.25(18)
F4A C4 F4B 105.76(17)
F4A C4 C3 111.08(18)
F4B C4 C3 108.36(18)
F4A C4 C5 110.34(18)
F4B C4 C5 107.99(18)
C3 C4 C5 112.99(18)
F5A C5 F5B 107.13(17)
F5A C5 C4 107.74(17)
F5B C5 C4 104.69(17)
F5A C5 C6 112.64(17)
F5B C5 C6 108.14(16)
C4 C5 C6 115.88(18)
N1 C6 C15 107.01(17)
N1 C6 C5 109.67(17)
C15 C6 C5 111.64(17)
N1 C6 C14 111.70(17)
C15 C6 C14 104.68(16)
C5 C6 C14 111.96(17)
F7B C7 F7C 107.60(19)
F7B C7 F7A 105.67(19)
F7C C7 F7A 106.72(19)
F7B C7 C2 114.71(19)
F7C C7 C2 110.27(18)
F7A C7 C2 111.45(18)
C13 C8 C9 118.0(2)
C13 C8 C2 119.2(2)
C9 C8 C2 122.6(2)
C10 C9 C8 120.7(2)
C11 C10 C9 120.7(2)
C12 C11 C10 119.2(3)
C11 C12 C13 120.6(3)
C12 C13 C8 120.8(2)
F14C C14 F14B 106.19(18)
F14C C14 F14A 107.44(18)
F14B C14 F14A 106.79(18)
F14C C14 C6 111.25(17)
F14B C14 C6 114.60(18)
F14A C14 C6 110.21(18)
C20 C15 C16 118.5(2)
C20 C15 C6 122.4(2)
C16 C15 C6 118.96(19)
C17 C16 C15 120.6(2)
C18 C17 C16 120.1(2)
C19 C18 C17 119.5(2)
C18 C19 C20 120.5(2)
C19 C20 C15 120.6(2)

loop_
_geom_bond_atom_site_label_1
_geom_bond_atom_site_label_2
_geom_bond_distance
N1 C6 1.460(3)
N1 C2 1.464(3)
C2 C8 1.540(3)
C2 C3 1.549(3)
C2 C7 1.554(3)
C3 F3B 1.353(2)
C3 F3A 1.354(2)
C3 C4 1.531(3)
C4 F4A 1.339(3)
C4 F4B 1.349(3)
C4 C5 1.533(3)
C5 F5A 1.351(2)
C5 F5B 1.358(2)
C5 C6 1.547(3)
C6 C15 1.544(3)
C6 C14 1.551(3)
C7 F7B 1.320(3)
C7 F7C 1.321(3)
C7 F7A 1.329(3)
C8 C13 1.384(3)
C8 C9 1.387(3)
C9 C10 1.374(3)
C10 C11 1.371(4)
C11 C12 1.369(4)
C12 C13 1.375(4)
C14 F14C 1.322(3)
C14 F14B 1.325(2)
C14 F14A 1.325(3)
C15 C20 1.384(3)
C15 C16 1.387(3)
C16 C17 1.381(3)
C17 C18 1.380(3)
C18 C19 1.373(4)
C19 C20 1.378(3)
